data_7118071
loop_
_publ_author_name
'Savi\'c, Nada D.'
'Gli\<si\'c, Biljana \/D.'
'Wadepohl, Hubert'
'Pavic, Aleksandar'
'Senerovic, Lidija'
'Nikodinovic-Runic, Jasmina'
'Djuran, Milo\<s I.'

_publ_section_title
;
 Silver(i) complexes with quinazoline and phthalazine: synthesis,
 structural characterization and evaluation of biological activities
;
_journal_issue 2
_journal_name_full 'Med. Chem. Commun.'
_journal_page_first 282
_journal_paper_doi 10.1039/C5MD00494B
_journal_volume 7
_journal_year 2016
_chemical_absolute_configuration ad
_chemical_formula_moiety '0.25(C32 H24 Ag4 N12 O12)'
_chemical_formula_sum 'C8 H6 Ag N3 O3'
_chemical_formula_weight 300.03
_space_group_crystal_system orthorhombic
_space_group_IT_number 33
_space_group_name_Hall 'P 2c -2n'
_space_group_name_H-M_alt 'P n a 21'
_symmetry_cell_setting orthorhombic
_symmetry_Int_Tables_number 33
_symmetry_space_group_name_Hall 'P 2c -2n'
_symmetry_space_group_name_H-M 'P n a 21'
_atom_sites_solution_hydrogens geom
_atom_sites_solution_primary dual
_atom_sites_solution_secondary difmap
_audit_block_code co_bg19
_audit_creation_date 2015-03-10
_audit_creation_method
;
Olex2 1.2
(compiled 2015.01.26 svn.r3151 for OlexSys, GUI svn.r4998)
;
_audit_update_record
;
2015-09-18 deposited with the CCDC.
2015-11-24 downloaded from the CCDC.
;
_cell_angle_alpha 90
_cell_angle_beta 90
_cell_angle_gamma 90
_cell_formula_units_Z 8
_cell_length_a 13.678(5)
_cell_length_b 10.566(5)
_cell_length_c 12.076(5)
_cell_measurement_reflns_used 7981
_cell_measurement_temperature 100(2)
_cell_measurement_theta_max 32.38
_cell_measurement_theta_min 2.44
_cell_volume 1745.2(13)
_computing_cell_refinement
;
SAINT (see _computing_data_reduction). Includes estimated systematic errors
 of the unit cell constants from Monte Carlo simulations.
;
_computing_data_collection 'SMART-5.631 (Bruker AXS, 2003)'
_computing_data_reduction 'SAINT V8.34A (Bruker AXS, 1997-2013),SADABS-2014_4 (Sheldrick and Bruker AXS, 1997-2014)'
_computing_molecular_graphics 'Olex2 (Dolomanov et al., 2009)'
_computing_publication_material 'encif (Wadepohl, 2009-14); encifer 1.5 (CCDC, 2014)'
_computing_structure_refinement 'ShelXL (Sheldrick, 2008)'
_computing_structure_solution 'SHELXT (Sheldrick, 2013)'
_diffrn_ambient_environment 'perfluoro polyether oil / N~2~'
_diffrn_ambient_temperature 100(1)
_diffrn_detector 'CCD plate'
_diffrn_detector_area_resol_mean 8.19
_diffrn_detector_type CCD-PXL-KAF2
_diffrn_measured_fraction_theta_full 1.000
_diffrn_measured_fraction_theta_max 0.969
_diffrn_measurement_device 'three-circle diffractometer'
_diffrn_measurement_device_type 'Bruker AXS Smart 1000'
_diffrn_measurement_method '\f- and \w-scans'
_diffrn_measurement_specimen_support 'polyimid foil'
_diffrn_radiation_monochromator graphite
_diffrn_radiation_probe x-ray
_diffrn_radiation_type MoK\a
_diffrn_radiation_wavelength 0.71073
_diffrn_reflns_av_R_equivalents 0.0394
_diffrn_reflns_av_unetI/netI 0.0250
_diffrn_reflns_laue_measured_fraction_full 1.000
_diffrn_reflns_laue_measured_fraction_max 0.969
_diffrn_reflns_limit_h_max 20
_diffrn_reflns_limit_h_min -19
_diffrn_reflns_limit_k_max 15
_diffrn_reflns_limit_k_min -15
_diffrn_reflns_limit_l_max 18
_diffrn_reflns_limit_l_min -18
_diffrn_reflns_number 43039
_diffrn_reflns_point_group_measured_fraction_full 1.000
_diffrn_reflns_point_group_measured_fraction_max 0.969
_diffrn_reflns_theta_full 25.242
_diffrn_reflns_theta_max 32.474
_diffrn_reflns_theta_min 2.436
_diffrn_source 'sealed X-Ray tube (Mo)'
_diffrn_source_type 'fine focus tube'
_diffrn_standards_number 0
_exptl_absorpt_coefficient_mu 2.298
_exptl_absorpt_correction_T_max 0.7464
_exptl_absorpt_correction_T_min 0.6698
_exptl_absorpt_correction_type multi-scan
_exptl_absorpt_process_details
;
multi-scan from symmetry-related measurements (Blessing 1995)
SADABS (see _computing_data_reduction)
;
_exptl_crystal_colour colourless
_exptl_crystal_density_diffrn 2.284
_exptl_crystal_description block
_exptl_crystal_F_000 1168
_exptl_crystal_size_max 0.350
_exptl_crystal_size_mid 0.150
_exptl_crystal_size_min 0.150
_refine_diff_density_max 0.797
_refine_diff_density_min -0.458
_refine_diff_density_rms 0.114
_refine_ls_abs_structure_details
;
 Refined as an inversion twin.
;
_refine_ls_abs_structure_Flack 0.45(3)
_refine_ls_extinction_method none
_refine_ls_goodness_of_fit_ref 1.056
_refine_ls_hydrogen_treatment constr
_refine_ls_matrix_type full
_refine_ls_number_parameters 272
_refine_ls_number_reflns 5992
_refine_ls_number_restraints 1
_refine_ls_restrained_S_all 1.056
_refine_ls_R_factor_all 0.0269
_refine_ls_R_factor_gt 0.0219
_refine_ls_shift/su_max 0.001
_refine_ls_shift/su_mean 0.000
_refine_ls_structure_factor_coef Fsqd
_refine_ls_weighting_details 'w=1/[\s^2^(Fo^2^)+(0.0165P)^2^+1.4323P] where P=(Fo^2^+2Fc^2^)/3'
_refine_ls_weighting_scheme calc
_refine_ls_wR_factor_gt 0.0453
_refine_ls_wR_factor_ref 0.0474
_reflns_Friedel_coverage 0.922
_reflns_friedel_fraction_full 1.000
_reflns_friedel_fraction_max 0.970
_reflns_number_gt 5494
_reflns_number_total 5992
_reflns_threshold_expression 'I > 2\s(I)'
_cod_data_source_file c5md00494b2.cif
_cod_data_source_block co_bg19a
_cod_depositor_comments 'Adding full bibliography for 7118071--7118072.cif.'
_cod_original_cell_volume 1745.1(13)
_cod_database_code 7118071
_audit_block_refno 2369
_shelx_space_group_comment
;
The symmetry employed for this shelxl refinement is uniquely defined
by the following loop, which should always be used as a source of
symmetry information in preference to the above space-group names.
They are only intended as comments.
;
_shelx_estimated_absorpt_t_max 0.724
_shelx_estimated_absorpt_t_min 0.500
_shelxl_version_number 2014/7
_olex2_refinement_description
;
1. Twinned data refinement
 Scales: 0.55(3) 0.45(3)
2. Fixed Uiso
 At 1.2 times of:
  All C(H) groups
3.a Aromatic/amide H refined with riding coordinates:
 C1(H1), C2(H2), C4(H4), C5(H5), C6(H6), C7(H7), C9(H9), C10(H10), C12(H12),
 C13(H13), C14(H14), C15(H15)
;
_olex2_submission_special_instructions 'No special instructions were received'

loop_
_symmetry_equiv_pos_as_xyz
'x, y, z'
'-x, -y, z+1/2'
'x+1/2, -y+1/2, z'
'-x+1/2, y+1/2, z+1/2'

loop_
_atom_site_label
_atom_site_type_symbol
_atom_site_fract_x
_atom_site_fract_y
_atom_site_fract_z
_atom_site_U_iso_or_equiv
_atom_site_adp_type
_atom_site_occupancy
_atom_site_site_symmetry_order
_atom_site_calc_flag
_atom_site_refinement_flags_posn
Ag1 Ag 0.39732(2) 1.02796(2) 0.38138(2) 0.01361(6) Uani 1 1 d .
Ag2 Ag 0.38481(2) 0.52570(2) 0.62660(2) 0.01295(6) Uani 1 1 d .
O1 O 0.45630(18) 1.1337(2) 0.2210(2) 0.0174(5) Uani 1 1 d .
O2 O 0.52442(19) 1.2678(3) 0.3345(2) 0.0189(5) Uani 1 1 d .
O3 O 0.48622(18) 1.3248(2) 0.1670(2) 0.0166(5) Uani 1 1 d .
O4 O 0.26327(18) 0.5874(2) 0.7656(2) 0.0160(5) Uani 1 1 d .
O5 O 0.21425(18) 0.7662(3) 0.8343(2) 0.0170(5) Uani 1 1 d .
O6 O 0.2914(2) 0.7634(3) 0.6774(2) 0.0196(6) Uani 1 1 d .
N1 N 0.38995(17) 0.8150(3) 0.3610(3) 0.0086(7) Uani 1 1 d .
N2 N 0.39239(19) 0.6136(3) 0.4506(3) 0.0118(6) Uani 1 1 d .
N3 N 0.39617(18) 0.3141(3) 0.6473(3) 0.0087(7) Uani 1 1 d .
N4 N 0.4034(2) 0.1178(3) 0.5506(3) 0.0101(6) Uani 1 1 d .
N5 N 0.4897(2) 1.2432(3) 0.2421(2) 0.0118(5) Uani 1 1 d .
N6 N 0.2563(2) 0.7077(2) 0.7590(3) 0.0105(4) Uani 1 1 d .
C1 C 0.3992(2) 0.7420(4) 0.4486(3) 0.0103(7) Uani 1 1 d .
H1 H 0.4119 0.7829 0.5172 0.012 Uiso 1 1 calc R
C2 C 0.3783(2) 0.5565(4) 0.3548(3) 0.0122(7) Uani 1 1 d .
H2 H 0.3741 0.4668 0.3534 0.015 Uiso 1 1 calc R
C3 C 0.3692(2) 0.6235(3) 0.2547(3) 0.0092(6) Uani 1 1 d .
C4 C 0.3533(2) 0.5641(3) 0.1505(3) 0.0128(7) Uani 1 1 d .
H4 H 0.3500 0.4744 0.1455 0.015 Uiso 1 1 calc R
C5 C 0.3428(2) 0.6367(4) 0.0582(3) 0.0144(7) Uani 1 1 d .
H5 H 0.3326 0.5972 -0.0116 0.017 Uiso 1 1 calc R
C6 C 0.3471(3) 0.7696(4) 0.0649(3) 0.0136(7) Uani 1 1 d .
H6 H 0.3392 0.8185 -0.0005 0.016 Uiso 1 1 calc R
C7 C 0.3624(2) 0.8302(3) 0.1644(3) 0.0106(6) Uani 1 1 d .
H7 H 0.3651 0.9199 0.1678 0.013 Uiso 1 1 calc R
C8 C 0.3740(3) 0.7570(3) 0.2609(3) 0.0089(6) Uani 1 1 d .
C9 C 0.4075(3) 0.2457(3) 0.5579(3) 0.0100(6) Uani 1 1 d .
H9 H 0.4199 0.2904 0.4911 0.012 Uiso 1 1 calc R
C10 C 0.3906(2) 0.0551(3) 0.6444(4) 0.0103(7) Uani 1 1 d .
H10 H 0.3871 -0.0347 0.6424 0.012 Uiso 1 1 calc R
C11 C 0.3820(2) 0.1171(3) 0.7468(3) 0.0093(7) Uani 1 1 d .
C12 C 0.3701(3) 0.0503(4) 0.8483(3) 0.0138(7) Uani 1 1 d .
H12 H 0.3704 -0.0396 0.8496 0.017 Uiso 1 1 calc R
C13 C 0.3584(2) 0.1179(4) 0.9438(3) 0.0154(7) Uani 1 1 d .
H13 H 0.3503 0.0745 1.0121 0.018 Uiso 1 1 calc R
C14 C 0.3581(2) 0.2514(3) 0.9421(3) 0.0146(8) Uani 1 1 d .
H14 H 0.3495 0.2962 1.0095 0.018 Uiso 1 1 calc R
C15 C 0.3699(2) 0.3180(3) 0.8460(3) 0.0127(6) Uani 1 1 d .
H15 H 0.3696 0.4079 0.8464 0.015 Uiso 1 1 calc R
C16 C 0.3825(2) 0.2504(4) 0.7460(3) 0.0081(6) Uani 1 1 d .

loop_
_atom_site_aniso_label
_atom_site_aniso_U_11
_atom_site_aniso_U_22
_atom_site_aniso_U_33
_atom_site_aniso_U_23
_atom_site_aniso_U_13
_atom_site_aniso_U_12
Ag1 0.02479(12) 0.00679(11) 0.00927(12) -0.00081(14) -0.00045(11) -0.00001(9)
Ag2 0.02160(11) 0.00639(11) 0.01085(13) 0.00085(14) 0.00220(10) 0.00040(8)
O1 0.0222(12) 0.0114(11) 0.0187(12) -0.0012(9) 0.0042(10) -0.0015(9)
O2 0.0204(12) 0.0270(13) 0.0093(11) -0.0016(10) -0.0007(9) -0.0027(10)
O3 0.0174(11) 0.0163(12) 0.0160(11) 0.0084(9) -0.0011(9) -0.0009(9)
O4 0.0163(11) 0.0070(9) 0.0248(14) 0.0017(11) 0.0027(10) 0.0014(9)
O5 0.0177(12) 0.0173(13) 0.0160(14) -0.0060(11) 0.0015(10) 0.0048(10)
O6 0.0223(13) 0.0219(15) 0.0146(14) 0.0075(12) 0.0033(10) -0.0047(11)
N1 0.0105(12) 0.0073(13) 0.008(2) -0.0003(13) 0.0003(8) -0.0003(8)
N2 0.0166(13) 0.0082(14) 0.0105(16) 0.0027(13) -0.0008(10) -0.0007(9)
N3 0.0100(12) 0.0069(13) 0.009(2) 0.0005(13) 0.0006(8) 0.0008(8)
N4 0.0127(12) 0.0076(14) 0.0101(16) 0.0024(12) -0.0026(11) 0.0002(10)
N5 0.0098(12) 0.0125(12) 0.0131(15) 0.0016(11) 0.0045(10) 0.0013(9)
N6 0.0097(11) 0.0110(10) 0.0108(11) 0.0009(13) -0.0008(9) -0.0012(10)
C1 0.0134(14) 0.0094(16) 0.0081(17) -0.0007(14) -0.0001(12) -0.0009(11)
C2 0.0156(14) 0.0082(15) 0.013(2) -0.0015(13) -0.0004(11) -0.0013(11)
C3 0.0103(13) 0.0083(15) 0.0090(17) 0.0003(13) -0.0002(12) -0.0009(11)
C4 0.0153(14) 0.0095(14) 0.0137(18) -0.0050(12) -0.0016(11) -0.0025(11)
C5 0.0161(15) 0.0178(17) 0.0093(16) -0.0016(13) -0.0002(12) 0.0000(12)
C6 0.0171(16) 0.0139(16) 0.0098(18) 0.0023(13) -0.0015(12) 0.0002(12)
C7 0.0140(14) 0.0109(15) 0.0069(15) 0.0005(12) 0.0006(11) -0.0007(12)
C8 0.0074(12) 0.0079(15) 0.0113(19) -0.0004(13) -0.0001(12) -0.0003(11)
C9 0.0120(13) 0.0081(16) 0.0098(17) 0.0008(14) 0.0015(13) -0.0007(11)
C10 0.0132(13) 0.0072(14) 0.0106(19) -0.0013(13) -0.0005(11) 0.0001(9)
C11 0.0081(13) 0.0083(15) 0.0115(18) 0.0037(13) -0.0012(11) -0.0006(10)
C12 0.0177(15) 0.0137(16) 0.0100(16) 0.0000(12) 0.0006(12) -0.0016(12)
C13 0.0198(16) 0.0161(17) 0.0103(16) 0.0043(14) 0.0010(12) -0.0006(13)
C14 0.0168(16) 0.021(2) 0.0060(16) -0.0018(13) -0.0005(11) 0.0008(13)
C15 0.0143(14) 0.0117(15) 0.0123(17) -0.0010(13) 0.0001(12) 0.0025(12)
C16 0.0075(13) 0.0107(15) 0.0060(18) 0.0001(13) -0.0010(11) -0.0001(10)

loop_
_atom_type_symbol
_atom_type_description
_atom_type_scat_dispersion_real
_atom_type_scat_dispersion_imag
_atom_type_scat_source
C C 0.0033 0.0016 'International Tables Vol C Tables 4.2.6.8 and 6.1.1.4'
H H 0.0000 0.0000 'International Tables Vol C Tables 4.2.6.8 and 6.1.1.4'
Ag Ag -0.8971 1.1015 'International Tables Vol C Tables 4.2.6.8 and 6.1.1.4'
N N 0.0061 0.0033 'International Tables Vol C Tables 4.2.6.8 and 6.1.1.4'
O O 0.0106 0.0060 'International Tables Vol C Tables 4.2.6.8 and 6.1.1.4'

loop_
_geom_angle_atom_site_label_1
_geom_angle_atom_site_label_2
_geom_angle_atom_site_label_3
_geom_angle
_geom_angle_site_symmetry_1
_geom_angle_site_symmetry_3
N1 Ag1 O1 113.19(11) . .
N4 Ag1 O1 121.85(11) 1_565 .
N4 Ag1 N1 121.21(13) 1_565 .
O3 Ag2 O4 100.56(8) 2_675 .
N2 Ag2 O3 83.71(10) . 2_675
N2 Ag2 O4 123.42(10) . .
N3 Ag2 O3 125.10(9) . 2_675
N3 Ag2 O4 103.56(10) . .
N3 Ag2 N2 119.69(13) . .
N5 O1 Ag1 112.8(2) . .
N5 O3 Ag2 124.7(2) . 2_674
N6 O4 Ag2 105.8(2) . .
C1 N1 Ag1 119.4(3) . .
C1 N1 C8 117.5(3) . .
C8 N1 Ag1 123.1(2) . .
C1 N2 Ag2 114.7(3) . .
C2 N2 Ag2 127.8(3) . .
C2 N2 C1 116.8(4) . .
C9 N3 Ag2 117.7(3) . .
C9 N3 C16 117.3(3) . .
C16 N3 Ag2 124.7(3) . .
C9 N4 Ag1 118.7(3) . 1_545
C10 N4 Ag1 124.0(3) . 1_545
C10 N4 C9 116.7(4) . .
O2 N5 O1 120.6(3) . .
O2 N5 O3 121.4(3) . .
O3 N5 O1 118.0(3) . .
O5 N6 O4 119.0(3) . .
O5 N6 O6 121.6(2) . .
O6 N6 O4 119.4(3) . .
N1 C1 N2 126.3(4) . .
N1 C1 H1 116.8 . .
N2 C1 H1 116.8 . .
N2 C2 H2 118.8 . .
N2 C2 C3 122.4(3) . .
C3 C2 H2 118.8 . .
C2 C3 C4 123.4(3) . .
C2 C3 C8 116.9(3) . .
C8 C3 C4 119.6(3) . .
C3 C4 H4 120.3 . .
C5 C4 C3 119.4(3) . .
C5 C4 H4 120.3 . .
C4 C5 H5 119.6 . .
C4 C5 C6 120.7(4) . .
C6 C5 H5 119.6 . .
C5 C6 H6 119.3 . .
C7 C6 C5 121.3(4) . .
C7 C6 H6 119.3 . .
C6 C7 H7 120.5 . .
C6 C7 C8 119.0(3) . .
C8 C7 H7 120.5 . .
N1 C8 C3 120.0(3) . .
N1 C8 C7 120.1(3) . .
C7 C8 C3 119.9(3) . .
N3 C9 N4 126.8(4) . .
N3 C9 H9 116.6 . .
N4 C9 H9 116.6 . .
N4 C10 H10 119.0 . .
N4 C10 C11 122.0(3) . .
C11 C10 H10 119.0 . .
C10 C11 C12 122.4(3) . .
C10 C11 C16 117.4(3) . .
C16 C11 C12 120.2(4) . .
C11 C12 H12 120.6 . .
C13 C12 C11 118.7(4) . .
C13 C12 H12 120.6 . .
C12 C13 H13 119.7 . .
C12 C13 C14 120.7(4) . .
C14 C13 H13 119.7 . .
C13 C14 H14 119.1 . .
C15 C14 C13 121.9(4) . .
C15 C14 H14 119.1 . .
C14 C15 H15 120.7 . .
C14 C15 C16 118.6(3) . .
C16 C15 H15 120.7 . .
N3 C16 C11 119.6(3) . .
N3 C16 C15 120.4(3) . .
C11 C16 C15 119.9(3) . .

loop_
_geom_bond_atom_site_label_1
_geom_bond_atom_site_label_2
_geom_bond_distance
_geom_bond_site_symmetry_2
Ag1 O1 2.377(3) .
Ag1 N1 2.266(3) .
Ag1 N4 2.255(4) 1_565
Ag2 O3 2.417(2) 2_675
Ag2 O4 2.451(3) .
Ag2 N2 2.322(4) .
Ag2 N3 2.255(3) .
O1 N5 1.269(4) .
O2 N5 1.241(4) .
O3 Ag2 2.417(2) 2_674
O3 N5 1.253(4) .
O4 N6 1.277(3) .
O5 N6 1.240(4) .
O6 N6 1.244(4) .
N1 C1 1.315(5) .
N1 C8 1.372(5) .
N2 C1 1.360(5) .
N2 C2 1.319(5) .
N3 C9 1.309(5) .
N3 C16 1.382(5) .
N4 Ag1 2.255(4) 1_545
N4 C9 1.355(5) .
N4 C10 1.325(5) .
C1 H1 0.9500 .
C2 H2 0.9500 .
C2 C3 1.406(5) .
C3 C4 1.423(5) .
C3 C8 1.414(5) .
C4 H4 0.9500 .
C4 C5 1.361(5) .
C5 H5 0.9500 .
C5 C6 1.408(5) .
C6 H6 0.9500 .
C6 C7 1.377(5) .
C7 H7 0.9500 .
C7 C8 1.408(5) .
C9 H9 0.9500 .
C10 H10 0.9500 .
C10 C11 1.405(6) .
C11 C12 1.423(5) .
C11 C16 1.408(5) .
C12 H12 0.9500 .
C12 C13 1.366(5) .
C13 H13 0.9500 .
C13 C14 1.411(5) .
C14 H14 0.9500 .
C14 C15 1.367(5) .
C15 H15 0.9500 .
C15 C16 1.414(5) .

loop_
_geom_torsion_atom_site_label_1
_geom_torsion_atom_site_label_2
_geom_torsion_atom_site_label_3
_geom_torsion_atom_site_label_4
_geom_torsion
_geom_torsion_site_symmetry_1
Ag1 O1 N5 O2 27.9(4) .
Ag1 O1 N5 O3 -152.1(2) .
Ag1 N1 C1 N2 177.1(2) .
Ag1 N1 C8 C3 -179.2(2) .
Ag1 N1 C8 C7 0.7(4) .
Ag1 N4 C9 N3 168.5(3) 1_545
Ag1 N4 C10 C11 -171.3(2) 1_545
Ag2 O3 N5 O1 -139.3(2) 2_674
Ag2 O3 N5 O2 40.8(4) 2_674
Ag2 O4 N6 O5 -166.1(2) .
Ag2 O4 N6 O6 14.2(3) .
Ag2 N2 C1 N1 -169.2(3) .
Ag2 N2 C2 C3 169.4(2) .
Ag2 N3 C9 N4 -171.0(3) .
Ag2 N3 C16 C11 173.8(2) .
Ag2 N3 C16 C15 -6.7(4) .
N2 C2 C3 C4 -179.6(3) .
N2 C2 C3 C8 -1.1(5) .
N4 C10 C11 C12 -178.7(3) .
N4 C10 C11 C16 3.2(4) .
C1 N1 C8 C3 -0.6(5) .
C1 N1 C8 C7 179.3(3) .
C1 N2 C2 C3 -0.8(5) .
C2 N2 C1 N1 2.3(5) .
C2 C3 C4 C5 178.3(3) .
C2 C3 C8 N1 1.9(5) .
C2 C3 C8 C7 -178.0(3) .
C3 C4 C5 C6 -0.3(5) .
C4 C3 C8 N1 -179.6(3) .
C4 C3 C8 C7 0.5(5) .
C4 C5 C6 C7 0.4(5) .
C5 C6 C7 C8 0.0(5) .
C6 C7 C8 N1 179.6(3) .
C6 C7 C8 C3 -0.5(5) .
C8 N1 C1 N2 -1.6(5) .
C8 C3 C4 C5 -0.1(5) .
C9 N3 C16 C11 0.4(4) .
C9 N3 C16 C15 179.9(3) .
C9 N4 C10 C11 -0.3(4) .
C10 N4 C9 N3 -3.0(5) .
C10 C11 C12 C13 -177.4(3) .
C10 C11 C16 N3 -3.2(4) .
C10 C11 C16 C15 177.3(3) .
C11 C12 C13 C14 -0.1(5) .
C12 C11 C16 N3 178.6(3) .
C12 C11 C16 C15 -0.9(5) .
C12 C13 C14 C15 -0.3(5) .
C13 C14 C15 C16 0.1(5) .
C14 C15 C16 N3 -179.0(3) .
C14 C15 C16 C11 0.5(5) .
C16 N3 C9 N4 2.9(5) .
C16 C11 C12 C13 0.7(5) .

loop_
_twin_individual_id
_twin_individual_mass_fraction_refined
1 0.55(3)
2 0.45(3)
